data_7114060
loop_
_publ_author_name
'Barbaro, Pierluigi'
'Bianchini, Claudio'
'Giambastiani, Giuliano'
'Togni, Antonio'

_publ_section_title
;
 The first tridentate phosphine ligand combining planar, phosphorus and
 carbon chiralityElectronic supplementary information (ESI) available:
 experimental section. See http://www.rsc.org/suppdata/cc/b2/b208384a/
;
_journal_issue 22
_journal_name_full 'Chemical Communications'
_journal_page_first 2672
_journal_paper_doi 10.1039/b208384a
_journal_year 2002
_chemical_formula_sum 'C44 H41 Fe P3'
_chemical_formula_weight 718.53
_chemical_name_systematic
;
(R)-1-[(S)-2-diphenylphosphino)ferrocenyl]-ethyl-(S)-[phenylphosphin-2-
(diphenylphosphino)ethane]
;
_space_group_IT_number 19
_symmetry_space_group_name_Hall 'P 2ac 2ab'
_symmetry_space_group_name_H-M 'P 21 21 21'
_atom_sites_solution_hydrogens geom
_atom_sites_solution_primary direct
_atom_sites_solution_secondary difmap
_audit_creation_date 2002-09-19T08:53:14-00:00
_audit_creation_method 'WinGX routine CIF_UPDATE'
_cell_angle_alpha 90.00
_cell_angle_beta 90.000
_cell_angle_gamma 90.00
_cell_formula_units_Z 4
_cell_length_a 12.117(2)
_cell_length_b 15.381(9)
_cell_length_c 19.922(5)
_cell_measurement_temperature 293(2)
_cell_volume 3713(2)
_computing_structure_refinement 'SHELXL-97 (Sheldrick, 1997)'
_diffrn_ambient_temperature 293(2)
_diffrn_measured_fraction_theta_full 0.998
_diffrn_measured_fraction_theta_max 0.998
_diffrn_radiation_monochromator graphite
_diffrn_radiation_type MoK\a
_diffrn_radiation_wavelength 0.71073
_diffrn_reflns_av_unetI/netI 0.0901
_diffrn_reflns_limit_h_max 13
_diffrn_reflns_limit_h_min 0
_diffrn_reflns_limit_k_max 16
_diffrn_reflns_limit_k_min 0
_diffrn_reflns_limit_l_max 21
_diffrn_reflns_limit_l_min 0
_diffrn_reflns_number 2729
_diffrn_reflns_theta_full 22.46
_diffrn_reflns_theta_max 22.46
_diffrn_reflns_theta_min 2.04
_exptl_absorpt_coefficient_mu 0.566
_exptl_absorpt_correction_T_max 0.9311
_exptl_absorpt_correction_T_min 0.3789
_exptl_absorpt_correction_type psi-scan
_exptl_absorpt_process_details
;
North A.C.T., Phillips D.C. & Mathews F.S. (1968) Acta. Cryst. A24, 351
Number of psi-scan sets used was   3
Theta correction was applied.
Averaged transmission function was used.
No Fourier smoothing was applied.
;
_exptl_crystal_density_diffrn 1.285
_exptl_crystal_density_method 'not measured'
_exptl_crystal_F_000 1504
_exptl_crystal_size_max 0.43
_exptl_crystal_size_mid 0.13
_exptl_crystal_size_min 0.13
_refine_diff_density_max 0.239
_refine_diff_density_min -0.217
_refine_diff_density_rms 0.053
_refine_ls_abs_structure_details 'Flack H D (1983), Acta Cryst. A39, 876-881'
_refine_ls_abs_structure_Flack 0.01(5)
_refine_ls_extinction_method none
_refine_ls_goodness_of_fit_ref 0.88
_refine_ls_hydrogen_treatment mixed
_refine_ls_matrix_type full
_refine_ls_number_parameters 376
_refine_ls_number_reflns 2729
_refine_ls_number_restraints 0
_refine_ls_restrained_S_all 0.88
_refine_ls_R_factor_all 0.1179
_refine_ls_R_factor_gt 0.0493
_refine_ls_shift/su_max 0.007
_refine_ls_shift/su_mean 0
_refine_ls_structure_factor_coef Fsqd
_refine_ls_weighting_details 'calc w=1/[\s^2^(Fo^2^)+(0.0790P)^2^+4.2461P] where P=(Fo^2^+2Fc^2^)/3'
_refine_ls_weighting_scheme calc
_refine_ls_wR_factor_gt 0.1124
_refine_ls_wR_factor_ref 0.1423
_reflns_number_gt 1804
_reflns_number_total 2729
_reflns_threshold_expression >2sigma(I)
_cod_data_source_file b208384a.txt
_cod_data_source_block (R,S,S)-P3chir
_cod_original_sg_symbol_H-M P212121
_cod_database_code 7114060
_exptl_absorpt_factor_mur 0.071
_exptl_absorpt_correction_t_ave 0.766

loop_
_symmetry_equiv_pos_as_xyz
'x, y, z'
'-x+1/2, -y, z+1/2'
'x+1/2, -y+1/2, -z'
'-x, y+1/2, -z+1/2'

loop_
_atom_site_label
_atom_site_type_symbol
_atom_site_fract_x
_atom_site_fract_y
_atom_site_fract_z
_atom_site_U_iso_or_equiv
_atom_site_adp_type
_atom_site_occupancy
_atom_site_symmetry_multiplicity
_atom_site_calc_flag
_atom_site_refinement_flags
Fe1 Fe 0.35269(12) 1.09915(9) 0.65338(7) 0.0514(4) Uani 1 1 d .
P3 P 0.6126(2) 0.77354(18) 0.49780(15) 0.0586(8) Uani 1 1 d .
P2 P 0.6498(2) 0.85549(17) 0.71293(13) 0.0551(7) Uani 1 1 d .
P1 P 0.5304(2) 1.27850(17) 0.64553(14) 0.0558(7) Uani 1 1 d .
C1 C 0.4597(7) 1.1912(6) 0.6894(4) 0.040(2) Uani 1 1 d .
C2 C 0.3559(8) 1.1991(6) 0.7212(4) 0.047(2) Uani 1 1 d .
C3 C 0.3326(9) 1.1187(6) 0.7530(5) 0.057(3) Uani 1 1 d .
H3 H 0.2695 1.1057 0.7776 0.093(14) Uiso 1 1 calc R
C4 C 0.4218(9) 1.0620(7) 0.7408(6) 0.063(3) Uani 1 1 d .
H4 H 0.4271 1.0051 0.7563 0.093(14) Uiso 1 1 calc R
C5 C 0.5005(8) 1.1043(6) 0.7021(5) 0.052(3) Uani 1 1 d .
H5 H 0.567 1.0811 0.6871 0.093(14) Uiso 1 1 calc R
C6 C 0.3043(13) 1.1223(8) 0.5557(6) 0.085(4) Uani 1 1 d .
H6 H 0.3148 1.1733 0.5315 0.093(14) Uiso 1 1 calc R
C7 C 0.2137(11) 1.1016(8) 0.5957(6) 0.073(3) Uani 1 1 d .
H7 H 0.1532 1.1376 0.6028 0.093(14) Uiso 1 1 calc R
C8 C 0.2269(11) 1.0199(8) 0.6232(6) 0.080(4) Uani 1 1 d .
H8 H 0.1774 0.9915 0.6513 0.093(14) Uiso 1 1 calc R
C9 C 0.3287(11) 0.9877(8) 0.6007(6) 0.085(4) Uani 1 1 d .
H9 H 0.3589 0.9339 0.6116 0.093(14) Uiso 1 1 calc R
C10 C 0.3772(11) 1.0506(10) 0.5592(6) 0.084(4) Uani 1 1 d .
H10 H 0.4451 1.046 0.5377 0.093(14) Uiso 1 1 calc R
C11 C 0.7157(7) 0.7801(6) 0.7749(5) 0.053(3) Uani 1 1 d .
H11 H 0.7115 0.8086 0.8189 0.080(12) Uiso 1 1 calc R
C12 C 0.8389(8) 0.7594(7) 0.7619(6) 0.076(3) Uani 1 1 d .
H12A H 0.866 0.7218 0.7967 0.080(12) Uiso 1 1 calc R
H12B H 0.8807 0.8124 0.7618 0.080(12) Uiso 1 1 calc R
H12C H 0.8465 0.7311 0.7192 0.080(12) Uiso 1 1 calc R
C13 C 0.6621(8) 0.7913(6) 0.6359(5) 0.065(3) Uani 1 1 d .
H13A H 0.7396 0.7821 0.6258 0.080(12) Uiso 1 1 calc R
H13B H 0.6283 0.7348 0.6428 0.080(12) Uiso 1 1 calc R
C14 C 0.6057(9) 0.8374(6) 0.5755(5) 0.064(3) Uani 1 1 d .
H14A H 0.6411 0.8931 0.5682 0.080(12) Uiso 1 1 calc R
H14B H 0.5289 0.8482 0.5865 0.080(12) Uiso 1 1 calc R
C2*1 C 0.7509(7) 1.3248(4) 0.6701(3) 0.077(4) Uani 1 1 d G
H2*1 H 0.7528 1.3383 0.6246 0.092 Uiso 1 1 calc R
C3*1 C 0.8439(5) 1.3378(4) 0.7097(5) 0.087(4) Uani 1 1 d G
H3*1 H 0.9081 1.36 0.6906 0.105 Uiso 1 1 calc R
C4*1 C 0.8410(5) 1.3177(5) 0.7776(5) 0.078(3) Uani 1 1 d G
H4*1 H 0.9032 1.3263 0.8041 0.094 Uiso 1 1 calc R
C5*1 C 0.7450(7) 1.2845(5) 0.8061(3) 0.071(3) Uani 1 1 d G
H5*1 H 0.7431 1.271 0.8516 0.085 Uiso 1 1 calc R
C6*1 C 0.6520(5) 1.2715(4) 0.7665(3) 0.057(3) Uani 1 1 d G
H6*1 H 0.5878 1.2493 0.7855 0.068 Uiso 1 1 calc R
C1*1 C 0.6549(5) 1.2917(4) 0.6985(3) 0.056(3) Uani 1 1 d G
C2*2 C 0.5394(7) 1.2388(5) 0.5105(5) 0.089(4) Uani 1 1 d G
H2*2 H 0.4818 1.2786 0.5079 0.107 Uiso 1 1 calc R
C3*2 C 0.5760(9) 1.1969(7) 0.4528(3) 0.126(7) Uani 1 1 d G
H3*2 H 0.5429 1.2086 0.4117 0.152 Uiso 1 1 calc R
C4*2 C 0.6622(10) 1.1374(7) 0.4566(4) 0.139(8) Uani 1 1 d G
H4*2 H 0.6867 1.1093 0.418 0.167 Uiso 1 1 calc R
C5*2 C 0.7118(7) 1.1199(5) 0.5181(6) 0.120(5) Uani 1 1 d G
H5*2 H 0.7694 1.0801 0.5206 0.144 Uiso 1 1 calc R
C6*2 C 0.6752(7) 1.1618(6) 0.5757(4) 0.081(4) Uani 1 1 d G
H6*2 H 0.7083 1.1501 0.6168 0.097 Uiso 1 1 calc R
C1*2 C 0.5890(7) 1.2213(5) 0.5719(3) 0.064(3) Uani 1 1 d G
C2*3 C 0.8379(6) 0.9367(5) 0.6514(3) 0.074(3) Uani 1 1 d G
H2*3 H 0.84 0.8911 0.6207 0.089 Uiso 1 1 calc R
C3*3 C 0.9144(6) 1.0038(6) 0.6470(4) 0.095(4) Uani 1 1 d G
H3*3 H 0.9678 1.0031 0.6135 0.114 Uiso 1 1 calc R
C4*3 C 0.9112(7) 1.0719(5) 0.6928(5) 0.107(5) Uani 1 1 d G
H4*3 H 0.9624 1.1168 0.6899 0.128 Uiso 1 1 calc R
C5*3 C 0.8314(8) 1.0730(4) 0.7430(5) 0.102(5) Uani 1 1 d G
H5*3 H 0.8293 1.1186 0.7736 0.122 Uiso 1 1 calc R
C6*3 C 0.7549(6) 1.0059(5) 0.7473(3) 0.072(3) Uani 1 1 d G
H6*3 H 0.7015 1.0066 0.7808 0.087 Uiso 1 1 calc R
C1*3 C 0.7581(5) 0.9378(4) 0.7015(4) 0.048(2) Uani 1 1 d G
C2*4 C 0.5646(5) 0.9078(5) 0.4134(4) 0.107(5) Uani 1 1 d G
H2*4 H 0.6409 0.9142 0.4132 0.128 Uiso 1 1 calc R
C3*4 C 0.4989(7) 0.9658(4) 0.3778(4) 0.122(6) Uani 1 1 d G
H3*4 H 0.5313 1.011 0.3538 0.146 Uiso 1 1 calc R
C4*4 C 0.3848(7) 0.9563(4) 0.3781(4) 0.070(3) Uani 1 1 d G
H4*4 H 0.3409 0.9952 0.3543 0.084 Uiso 1 1 calc R
C5*4 C 0.3364(4) 0.8888(6) 0.4139(4) 0.082(4) Uani 1 1 d G
H5*4 H 0.2601 0.8825 0.4141 0.098 Uiso 1 1 calc R
C6*4 C 0.4021(6) 0.8308(4) 0.4495(3) 0.082(4) Uani 1 1 d G
H6*4 H 0.3697 0.7857 0.4735 0.098 Uiso 1 1 calc R
C1*4 C 0.5162(6) 0.8403(4) 0.4492(3) 0.052(3) Uani 1 1 d G
C2*5 C 0.4455(6) 0.6771(5) 0.5667(4) 0.067(3) Uani 1 1 d G
H2*5 H 0.4146 0.7298 0.5798 0.08 Uiso 1 1 calc R
C3*5 C 0.4017(5) 0.5994(6) 0.5904(3) 0.083(4) Uani 1 1 d G
H3*5 H 0.3415 0.6001 0.6193 0.1 Uiso 1 1 calc R
C4*5 C 0.4478(7) 0.5207(5) 0.5707(4) 0.088(4) Uani 1 1 d G
H4*5 H 0.4186 0.4687 0.5866 0.105 Uiso 1 1 calc R
C5*5 C 0.5378(8) 0.5196(4) 0.5274(5) 0.089(4) Uani 1 1 d G
H5*5 H 0.5686 0.467 0.5143 0.107 Uiso 1 1 calc R
C6*5 C 0.5815(5) 0.5973(6) 0.5037(3) 0.083(4) Uani 1 1 d G
H6*5 H 0.6417 0.5966 0.4748 0.099 Uiso 1 1 calc R
C1*5 C 0.5354(6) 0.6761(4) 0.5234(3) 0.051(3) Uani 1 1 d G

loop_
_atom_site_aniso_label
_atom_site_aniso_U_11
_atom_site_aniso_U_22
_atom_site_aniso_U_33
_atom_site_aniso_U_23
_atom_site_aniso_U_13
_atom_site_aniso_U_12
Fe1 0.0553(8) 0.0439(7) 0.0550(8) -0.0026(8) -0.0031(8) -0.0072(8)
P3 0.0526(17) 0.0648(19) 0.0585(16) 0.0022(18) 0.0014(14) 0.0008(15)
P2 0.0522(16) 0.0507(15) 0.0622(17) 0.0016(14) -0.0052(16) -0.0041(15)
P1 0.0604(17) 0.0498(15) 0.0573(17) 0.0059(15) 0.0078(15) -0.0066(14)
C1 0.036(5) 0.044(6) 0.040(5) -0.002(4) 0.002(4) 0.000(5)
C2 0.049(6) 0.049(6) 0.043(5) -0.001(5) -0.009(5) -0.012(6)
C3 0.058(7) 0.054(7) 0.059(6) 0.006(5) 0.005(6) -0.017(6)
C4 0.063(7) 0.056(7) 0.068(7) 0.016(6) -0.006(6) 0.003(6)
C5 0.057(6) 0.042(6) 0.056(6) 0.005(6) -0.002(5) 0.000(6)
C6 0.125(13) 0.064(9) 0.067(9) 0.011(7) -0.033(9) -0.023(9)
C7 0.086(9) 0.061(8) 0.073(8) -0.003(7) -0.025(7) -0.001(8)
C8 0.071(9) 0.064(8) 0.104(10) -0.015(8) -0.012(8) -0.024(7)
C9 0.098(11) 0.062(8) 0.096(10) -0.038(8) -0.018(9) 0.009(8)
C10 0.083(10) 0.109(11) 0.059(8) -0.032(8) 0.005(7) -0.033(9)
C11 0.046(6) 0.055(6) 0.058(6) -0.003(6) 0.001(5) -0.009(5)
C12 0.059(7) 0.093(9) 0.078(8) 0.011(7) 0.000(7) -0.006(7)
C13 0.068(7) 0.051(6) 0.076(7) -0.004(6) -0.027(6) -0.003(6)
C14 0.087(8) 0.046(6) 0.059(7) 0.002(5) -0.017(6) -0.002(6)
C2*1 0.069(8) 0.059(7) 0.104(10) 0.018(7) 0.015(8) -0.011(6)
C3*1 0.057(8) 0.065(7) 0.140(12) -0.006(9) 0.021(9) -0.021(7)
C4*1 0.073(9) 0.060(7) 0.101(10) -0.016(7) -0.013(8) -0.019(7)
C5*1 0.064(7) 0.074(7) 0.076(7) -0.011(7) -0.008(7) -0.004(7)
C6*1 0.041(6) 0.061(6) 0.068(7) -0.012(6) 0.010(6) -0.008(6)
C1*1 0.057(6) 0.037(5) 0.073(7) -0.010(5) 0.017(6) -0.009(6)
C2*2 0.121(11) 0.079(8) 0.067(8) 0.023(7) 0.011(9) -0.039(8)
C3*2 0.22(2) 0.109(13) 0.054(9) -0.009(9) 0.015(11) -0.063(14)
C4*2 0.21(2) 0.108(13) 0.097(13) -0.019(10) 0.071(14) -0.070(14)
C5*2 0.130(13) 0.116(12) 0.113(12) -0.010(11) 0.047(11) -0.006(11)
C6*2 0.090(10) 0.076(8) 0.077(8) -0.016(7) 0.043(8) -0.009(8)
C1*2 0.080(8) 0.059(7) 0.054(7) 0.005(6) 0.009(6) -0.021(7)
C2*3 0.068(7) 0.082(8) 0.072(7) -0.015(7) 0.015(8) -0.016(7)
C3*3 0.067(8) 0.115(11) 0.102(10) -0.001(10) 0.015(8) -0.038(8)
C4*3 0.104(12) 0.084(10) 0.133(14) 0.003(10) -0.006(10) -0.035(9)
C5*3 0.088(10) 0.078(9) 0.139(13) -0.036(9) -0.016(10) -0.014(8)
C6*3 0.058(7) 0.080(8) 0.077(8) -0.015(8) -0.003(7) 0.001(6)
C1*3 0.051(6) 0.046(6) 0.047(6) -0.004(5) -0.006(5) 0.001(5)
C2*4 0.063(8) 0.120(11) 0.137(13) 0.071(11) 0.005(8) 0.011(9)
C3*4 0.086(11) 0.114(11) 0.166(15) 0.075(11) -0.004(11) -0.008(9)
C4*4 0.077(9) 0.059(7) 0.074(8) -0.005(6) -0.023(7) 0.010(6)
C5*4 0.060(7) 0.099(9) 0.086(9) 0.022(8) -0.020(7) 0.007(8)
C6*4 0.068(8) 0.108(10) 0.070(8) 0.034(8) -0.022(7) -0.040(8)
C1*4 0.065(7) 0.049(6) 0.042(6) -0.002(5) -0.002(5) -0.011(5)
C2*5 0.071(8) 0.057(7) 0.072(8) -0.002(6) 0.016(7) -0.004(6)
C3*5 0.067(7) 0.081(8) 0.102(10) 0.029(9) 0.018(7) -0.013(8)
C4*5 0.097(11) 0.055(8) 0.112(11) 0.015(8) -0.011(9) -0.009(8)
C5*5 0.103(11) 0.062(9) 0.102(11) -0.025(8) 0.001(9) 0.011(8)
C6*5 0.106(9) 0.054(7) 0.088(9) -0.014(8) 0.025(8) 0.018(8)
C1*5 0.058(7) 0.052(6) 0.043(6) 0.000(5) -0.004(5) -0.003(6)

loop_
_atom_type_symbol
_atom_type_description
_atom_type_scat_dispersion_real
_atom_type_scat_dispersion_imag
_atom_type_scat_source
C C 0.0033 0.0016 'International Tables Vol C Tables 4.2.6.8 and 6.1.1.4'
H H 0 0 'International Tables Vol C Tables 4.2.6.8 and 6.1.1.4'
P P 0.1023 0.0942 'International Tables Vol C Tables 4.2.6.8 and 6.1.1.4'
Fe Fe 0.3463 0.8444 'International Tables Vol C Tables 4.2.6.8 and 6.1.1.4'

loop_
_geom_angle_atom_site_label_1
_geom_angle_atom_site_label_2
_geom_angle_atom_site_label_3
_geom_angle
_geom_angle_site_symmetry_1
_geom_angle_site_symmetry_3
C4 Fe1 C3 40.9(4) . .
C4 Fe1 C9 105.4(5) . .
C3 Fe1 C9 128.0(5) . .
C4 Fe1 C5 40.1(4) . .
C3 Fe1 C5 68.5(4) . .
C9 Fe1 C5 113.8(5) . .
C4 Fe1 C7 146.6(5) . .
C3 Fe1 C7 116.8(5) . .
C9 Fe1 C7 66.8(5) . .
C5 Fe1 C7 173.3(5) . .
C4 Fe1 C10 129.0(5) . .
C3 Fe1 C10 166.9(5) . .
C9 Fe1 C10 40.3(4) . .
C5 Fe1 C10 108.9(5) . .
C7 Fe1 C10 67.0(5) . .
C4 Fe1 C8 113.3(5) . .
C3 Fe1 C8 106.7(5) . .
C9 Fe1 C8 40.3(4) . .
C5 Fe1 C8 145.0(5) . .
C7 Fe1 C8 39.5(5) . .
C10 Fe1 C8 67.6(5) . .
C4 Fe1 C2 68.6(4) . .
C3 Fe1 C2 40.7(3) . .
C9 Fe1 C2 167.9(5) . .
C5 Fe1 C2 68.9(4) . .
C7 Fe1 C2 112.0(4) . .
C10 Fe1 C2 151.5(5) . .
C8 Fe1 C2 131.1(5) . .
C4 Fe1 C1 68.3(4) . .
C3 Fe1 C1 68.3(4) . .
C9 Fe1 C1 148.7(5) . .
C5 Fe1 C1 41.5(3) . .
C7 Fe1 C1 135.0(4) . .
C10 Fe1 C1 118.9(4) . .
C8 Fe1 C1 171.0(5) . .
C2 Fe1 C1 40.4(3) . .
C4 Fe1 C6 169.1(6) . .
C3 Fe1 C6 150.0(5) . .
C9 Fe1 C6 67.5(5) . .
C5 Fe1 C6 133.8(5) . .
C7 Fe1 C6 39.7(4) . .
C10 Fe1 C6 40.3(5) . .
C8 Fe1 C6 67.2(5) . .
C2 Fe1 C6 119.9(4) . .
C1 Fe1 C6 113.0(4) . .
C1*4 P3 C14 96.7(4) . .
C1*4 P3 C1*5 106.2(4) . .
C14 P3 C1*5 100.3(4) . .
C13 P2 C1*3 102.1(4) . .
C13 P2 C11 100.6(4) . .
C1*3 P2 C11 101.8(4) . .
C1 P1 C1*2 102.2(4) . .
C1 P1 C1*1 101.0(4) . .
C1*2 P1 C1*1 101.0(4) . .
C2 C1 C5 107.7(8) . .
C2 C1 P1 124.9(7) . .
C5 C1 P1 127.3(7) . .
C2 C1 Fe1 69.7(5) . .
C5 C1 Fe1 68.8(5) . .
P1 C1 Fe1 129.8(5) . .
C1 C2 C3 107.7(9) . .
C1 C2 C11 126.9(8) . 4_656
C3 C2 C11 125.3(9) . 4_656
C1 C2 Fe1 69.9(5) . .
C3 C2 Fe1 68.7(5) . .
C11 C2 Fe1 129.6(6) 4_656 .
C4 C3 C2 108.0(9) . .
C4 C3 Fe1 69.3(6) . .
C2 C3 Fe1 70.6(5) . .
C5 C4 C3 109.4(9) . .
C5 C4 Fe1 70.8(6) . .
C3 C4 Fe1 69.8(6) . .
C4 C5 C1 107.2(9) . .
C4 C5 Fe1 69.1(6) . .
C1 C5 Fe1 69.7(5) . .
C7 C6 C10 106.6(11) . .
C7 C6 Fe1 69.2(7) . .
C10 C6 Fe1 69.0(7) . .
C8 C7 C6 110.1(12) . .
C8 C7 Fe1 70.4(7) . .
C6 C7 Fe1 71.1(7) . .
C7 C8 C9 107.3(12) . .
C7 C8 Fe1 70.1(7) . .
C9 C8 Fe1 69.4(7) . .
C10 C9 C8 108.3(12) . .
C10 C9 Fe1 70.3(7) . .
C8 C9 Fe1 70.3(6) . .
C9 C10 C6 107.7(11) . .
C9 C10 Fe1 69.4(6) . .
C6 C10 Fe1 70.6(7) . .
C2 C11 C12 112.9(9) 4_646 .
C2 C11 P2 107.3(6) 4_646 .
C12 C11 P2 115.4(7) . .
C14 C13 P2 111.5(6) . .
C13 C14 P3 112.9(7) . .
C3*1 C2*1 C1*1 120 . .
C2*1 C3*1 C4*1 120 . .
C5*1 C4*1 C3*1 120 . .
C6*1 C5*1 C4*1 120 . .
C5*1 C6*1 C1*1 120 . .
C6*1 C1*1 C2*1 120 . .
C6*1 C1*1 P1 120.7(5) . .
C2*1 C1*1 P1 119.3(5) . .
C3*2 C2*2 C1*2 120 . .
C2*2 C3*2 C4*2 120 . .
C5*2 C4*2 C3*2 120 . .
C6*2 C5*2 C4*2 120 . .
C1*2 C6*2 C5*2 120 . .
C6*2 C1*2 C2*2 120 . .
C6*2 C1*2 P1 123.9(6) . .
C2*2 C1*2 P1 116.1(6) . .
C3*3 C2*3 C1*3 120 . .
C4*3 C3*3 C2*3 120 . .
C3*3 C4*3 C5*3 120 . .
C6*3 C5*3 C4*3 120 . .
C1*3 C6*3 C5*3 120 . .
C6*3 C1*3 C2*3 120 . .
C6*3 C1*3 P2 114.7(5) . .
C2*3 C1*3 P2 125.3(5) . .
C3*4 C2*4 C1*4 120 . .
C4*4 C3*4 C2*4 120 . .
C3*4 C4*4 C5*4 120 . .
C4*4 C5*4 C6*4 120 . .
C5*4 C6*4 C1*4 120 . .
C6*4 C1*4 C2*4 120 . .
C6*4 C1*4 P3 125.0(4) . .
C2*4 C1*4 P3 114.9(4) . .
C3*5 C2*5 C1*5 120 . .
C2*5 C3*5 C4*5 120 . .
C5*5 C4*5 C3*5 120 . .
C6*5 C5*5 C4*5 120 . .
C1*5 C6*5 C5*5 120 . .
C6*5 C1*5 C2*5 120 . .
C6*5 C1*5 P3 115.3(5) . .
C2*5 C1*5 P3 124.2(5) . .

loop_
_geom_bond_atom_site_label_1
_geom_bond_atom_site_label_2
_geom_bond_distance
_geom_bond_site_symmetry_2
Fe1 C4 2.016(11) .
Fe1 C3 2.022(10) .
Fe1 C9 2.030(11) .
Fe1 C5 2.038(9) .
Fe1 C7 2.039(11) .
Fe1 C10 2.042(11) .
Fe1 C8 2.042(11) .
Fe1 C2 2.047(8) .
Fe1 C1 2.049(9) .
Fe1 C6 2.062(11) .
P3 C1*4 1.832(6) .
P3 C14 1.835(10) .
P3 C1*5 1.839(6) .
P2 C13 1.831(9) .
P2 C1*3 1.837(6) .
P2 C11 1.873(10) .
P1 C1 1.817(9) .
P1 C1*2 1.852(7) .
P1 C1*1 1.852(6) .
C1 C2 1.413(12) .
C1 C5 1.447(12) .
C2 C3 1.417(12) .
C2 C11 1.521(13) 4_656
C3 C4 1.411(13) .
C4 C5 1.389(13) .
C6 C7 1.393(16) .
C6 C10 1.415(16) .
C7 C8 1.380(16) .
C8 C9 1.403(15) .
C9 C10 1.402(16) .
C11 C2 1.521(13) 4_646
C11 C12 1.549(13) .
C13 C14 1.555(12) .
C2*1 C3*1 1.39 .
C2*1 C1*1 1.39 .
C3*1 C4*1 1.39 .
C4*1 C5*1 1.39 .
C5*1 C6*1 1.39 .
C6*1 C1*1 1.39 .
C2*2 C3*2 1.39 .
C2*2 C1*2 1.39 .
C3*2 C4*2 1.39 .
C4*2 C5*2 1.39 .
C5*2 C6*2 1.39 .
C6*2 C1*2 1.39 .
C2*3 C3*3 1.39 .
C2*3 C1*3 1.39 .
C3*3 C4*3 1.39 .
C4*3 C5*3 1.39 .
C5*3 C6*3 1.39 .
C6*3 C1*3 1.39 .
C2*4 C3*4 1.39 .
C2*4 C1*4 1.39 .
C3*4 C4*4 1.39 .
C4*4 C5*4 1.39 .
C5*4 C6*4 1.39 .
C6*4 C1*4 1.39 .
C2*5 C3*5 1.39 .
C2*5 C1*5 1.39 .
C3*5 C4*5 1.39 .
C4*5 C5*5 1.39 .
C5*5 C6*5 1.39 .
C6*5 C1*5 1.39 .
